data_2000077
loop_
_publ_author_name
'Averbuch-Pouchot, M.-T.'
'Durif, A.'

_publ_section_title
;
 Synthesis and crystal-structure of methyl ammonium polyvanadate CH~3~NH~3~VO~3~
;
_journal_coden_ASTM CMCAEK
_journal_issue 1
_journal_name_full
;
 Comptes Rendus de l'Academie des Sciences, Serie IIb: Mecanique, Physique,
 Chimie, Astronomie
;
_journal_page_first 1067
_journal_page_last 1072
_journal_volume 318
_journal_year 1994
_chemical_formula_sum 'C H6 N O3 V'
_space_group_IT_number 33
_symmetry_cell_setting orthorhombic
_symmetry_Int_Tables_number 33
_symmetry_space_group_name_Hall 'P 2c -2n'
_symmetry_space_group_name_H-M 'P n a 21'
_cell_angle_alpha 90
_cell_angle_beta 90
_cell_angle_gamma 90
_cell_formula_units_Z 16
_cell_length_a 11.898(2)
_cell_length_b 18.641(2)
_cell_length_c 8.468(3)
_cell_volume 1878.123
_exptl_crystal_colour green-yellow
_refine_ls_R_factor_gt 0.028
_refine_ls_wR_factor_gt 0.028
_cod_original_formula_sum 'C1 H6 N1 O3 V1'
_cod_database_code 2000077

loop_
_symmetry_equiv_pos_site_id
_symmetry_equiv_pos_as_xyz
1 x,y,z
2 -x,-y,1/2+z
3 1/2-x,1/2+y,1/2+z
4 1/2+x,1/2-y,z

loop_
_atom_site_label
_atom_site_type_symbol
_atom_site_fract_x
_atom_site_fract_y
_atom_site_fract_z
V1 V 0.27587(4) 0.44507(2) 0.00000
V2 V 0.24360(4) 0.27326(2) -0.09770(6)
V3 V 0.27345(4) 0.27384(2) -0.50113(6)
V4 V 0.25626(4) 0.44683(2) 0.41265(6)
O1 O 0.1592(2) 0.4664(1) -0.0900(4)
O2 O 0.2825(2) 0.2078(1) 0.0152(4)
O3 O 0.3146(2) 0.3530(1) -0.0328(4)
O4 O 0.2647(3) 0.4602(1) 0.2056(5)
O5 O 0.3777(2) 0.4966(1) -0.0673(3)
O6 O 0.1056(2) 0.2821(1) -0.0851(3)
O7 O 0.2874(2) 0.2542(1) -0.2953(3)
O8 O 0.3524(2) 0.2154(1) -0.5967(3)
O9 O 0.1430(2) 0.2669(1) -0.5580(4)
O10 O 0.3255(2) 0.3638(1) 0.4657(3)
O11 O 0.3220(2) 0.5127(1) 0.5006(4)
O12 O 0.1268(2) 0.4474(1) 0.4762(4)
N1 N 0.1529(2) 0.5856(1) 0.7122(4)
C1 C 0.0367(3) 0.5927(2) 0.6555(5)
N2 N -0.0006(3) 0.0662(2) 0.6778(4)
C2 C 0.0624(4) 0.1288(2) 0.7227(6)
N3 N 0.0035(3) 0.2115(2) 0.1762(4)
C3 C 0.0487(3) 0.1414(2) 0.2079(7)
N4 N 0.0046(2) 0.6463(1) 0.1580(4)
C4 C 0.0855(3) 0.5959(2) 0.2228(6)
H1 H 0.151(4) 0.552(3) 0.788(7)
H2 H 0.186(4) 0.589(3) 0.639(6)
H3 H 0.165(4) 0.618(3) 0.752(6)
H4 H 0.011(4) 0.552(3) 0.594(6)
H5 H 0.042(4) 0.630(2) 0.581(6)
H6 H -0.002(4) 0.601(2) 0.731(7)
H7 H 0.024(4) 0.043(3) 0.599(6)
H8 H -0.030(4) 0.050(2) 0.748(6)
H9 H -0.082(5) 0.092(3) 0.619(7)
H10 H 0.134(5) 0.095(3) 0.788(7)
H11 H 0.100(4) 0.137(3) 0.637(6)
H12 H 0.015(5) 0.162(3) 0.811(7)
H13 H -0.069(5) 0.201(3) 0.126(7)
H14 H -0.004(4) 0.238(3) 0.243(6)
H15 H 0.029(4) 0.236(2) 0.090(5)
H16 H 0.007(4) 0.118(3) 0.293(7)
H17 H 0.063(4) 0.114(3) 0.120(6)
H18 H 0.116(5) 0.151(3) 0.252(7)
H19 H 0.030(4) 0.678(3) 0.083(6)
H20 H -0.029(4) 0.672(2) 0.225(7)
H21 H -0.031(4) 0.634(3) 0.088(6)
H22 H 0.154(4) 0.624(3) 0.255(6)
H23 H 0.105(4) 0.579(2) 0.142(6)
H24 H 0.046(4) 0.559(3) 0.289(6)
O10* O 0.3255(2) 0.3638(1) -0.5343(3)
V3* V 0.27345(4) 0.27384(2) 0.49887(6)

loop_
_atom_type_symbol
_atom_type_radius_bond
C 0.68
H 0.23
N 0.68
O 0.68
V 1.33
